data_4502391
loop_
_publ_author_name
'Kobayashi, Yuka'
'Maeda, Jin'
'Ando, Tetsuo'
'Saigo, Kazuhiko'

_publ_section_title
;
 Halogen-Bonding Interaction Stabilizing Cluster-type Diastereomeric Salt
 Crystals
;
_journal_issue 2
_journal_name_full 'Crystal Growth &amp; Design'
_journal_page_first 685
_journal_paper_doi 10.1021/cg9010967
_journal_volume 10
_journal_year 2010
_chemical_absolute_configuration rm
_chemical_formula_moiety 'C16 H20 Cl2 N O2 P S '
_chemical_formula_sum 'C16 H20 Cl2 N O2 P S'
_chemical_formula_weight 392.28
_chemical_name_common
;
(S)-1-(p-chlorophenyl)ethylammonium_(Rp)-O-ethyl(p-chlrophenyl)phosphonothioate
;
_space_group_IT_number 96
_symmetry_cell_setting tetragonal
_symmetry_Int_Tables_number 96
_symmetry_space_group_name_Hall 'P 4nw 2abw'
_symmetry_space_group_name_H-M 'P 43 21 2'
_atom_sites_solution_hydrogens geom
_atom_sites_solution_primary direct
_atom_sites_solution_secondary difmap
_cell_angle_alpha 90.00
_cell_angle_beta 90.00
_cell_angle_gamma 90.00
_cell_formula_units_Z 16
_cell_length_a 13.4500(4)
_cell_length_b 13.4500(4)
_cell_length_c 45.1410(13)
_cell_measurement_temperature 296(2)
_cell_volume 8166.1(4)
_computing_structure_refinement 'SHELXL-97 (Sheldrick, 1997)'
_computing_structure_solution 'SHELXS-97 (Sheldrick, 1990)'
_diffrn_ambient_temperature 296(2)
_diffrn_measured_fraction_theta_full 0.995
_diffrn_measured_fraction_theta_max 0.995
_diffrn_radiation_monochromator graphite
_diffrn_radiation_source 'fine-focus sealed tube'
_diffrn_radiation_type MoK\a
_diffrn_radiation_wavelength 0.71070
_diffrn_reflns_av_R_equivalents 0.0196
_diffrn_reflns_av_sigmaI/netI 0.0174
_diffrn_reflns_limit_h_max 12
_diffrn_reflns_limit_h_min 0
_diffrn_reflns_limit_k_max 12
_diffrn_reflns_limit_k_min -12
_diffrn_reflns_limit_l_max 42
_diffrn_reflns_limit_l_min -42
_diffrn_reflns_number 13820
_diffrn_reflns_theta_full 19.68
_diffrn_reflns_theta_max 19.68
_diffrn_reflns_theta_min 1.58
_exptl_absorpt_coefficient_mu 0.499
_exptl_absorpt_correction_T_max 0.9068
_exptl_absorpt_correction_T_min 0.9068
_exptl_absorpt_correction_type none
_exptl_crystal_density_diffrn 1.224
_exptl_crystal_density_method 'not measured'
_exptl_crystal_F_000 3136
_exptl_crystal_size_max 0.20
_exptl_crystal_size_mid 0.20
_exptl_crystal_size_min 0.20
_refine_diff_density_max 0.275
_refine_diff_density_min -0.261
_refine_diff_density_rms 0.061
_refine_ls_abs_structure_details 'Flack H D (1983), Acta Cryst. A39, 876-881'
_refine_ls_abs_structure_Flack 0.51(11)
_refine_ls_extinction_method none
_refine_ls_goodness_of_fit_ref 1.055
_refine_ls_hydrogen_treatment mixed
_refine_ls_matrix_type full
_refine_ls_number_parameters 439
_refine_ls_number_reflns 3635
_refine_ls_number_restraints 0
_refine_ls_restrained_S_all 1.055
_refine_ls_R_factor_all 0.0487
_refine_ls_R_factor_gt 0.0428
_refine_ls_shift/su_max 0.001
_refine_ls_shift/su_mean 0.000
_refine_ls_structure_factor_coef Fsqd
_refine_ls_weighting_details 'calc w=1/[\s^2^(Fo^2^)+(0.1023P)^2^+1.3863P] where P=(Fo^2^+2Fc^2^)/3'
_refine_ls_weighting_scheme calc
_refine_ls_wR_factor_gt 0.1242
_refine_ls_wR_factor_ref 0.1347
_reflns_number_gt 3304
_reflns_number_total 3635
_reflns_threshold_expression >2sigma(I)
_cod_data_source_file cg9010967_si_006.cif
_cod_data_source_block '_(Rp)-1_(S)-2b'
_cod_depositor_comments
;
The following automatic conversions were performed:
'_atom_site_symetry_multiplicity' tag replaced with
'_atom_site_symmetry_multiplicity'.

Automatic conversion script
Id: cif_correct_tags 1440 2010-10-19 06:21:57Z saulius 
;
_cod_original_formula_sum 'C16 H20 Cl2 N O2 P S '
_cod_database_code 4502391

loop_
_symmetry_equiv_pos_site_id
_symmetry_equiv_pos_as_xyz
1 +X,+Y,+Z
2 1/2-Y,1/2+X,3/4+Z
3 -X,-Y,1/2+Z
4 1/2+Y,1/2-X,1/4+Z
5 1/2-X,1/2+Y,3/4-Z
6 +Y,+X,-Z
7 1/2+X,1/2-Y,1/4-Z
8 -Y,-X,1/2-Z

loop_
_atom_site_label
_atom_site_type_symbol
_atom_site_fract_x
_atom_site_fract_y
_atom_site_fract_z
_atom_site_U_iso_or_equiv
_atom_site_adp_type
_atom_site_occupancy
_atom_site_symmetry_multiplicity
_atom_site_calc_flag
_atom_site_refinement_flags
P8 P 0.56566(11) 0.38346(11) 0.95438(3) 0.0772(4) Uani 1 1 d .
P9 P 1.07354(11) 0.30983(13) 0.95990(3) 0.0889(5) Uani 1 1 d .
S2 S 0.51405(15) 0.49779(13) 0.93257(3) 0.1125(6) Uani 1 1 d .
S3 S 0.98921(12) 0.32509(16) 0.99504(4) 0.1144(6) Uani 1 1 d .
Cl6 Cl 0.80689(13) 0.08736(15) 0.87331(4) 0.1306(7) Uani 1 1 d .
Cl7 Cl 1.0486(2) -0.12024(19) 0.90534(6) 0.1827(12) Uani 1 1 d .
O1 O 0.4911(3) 0.3179(3) 0.96984(6) 0.0795(10) Uani 1 1 d .
Cl5 Cl 0.5668(2) -0.22067(19) 0.91004(5) 0.1792(11) Uani 1 1 d .
O3 O 1.1835(3) 0.3248(3) 0.96486(7) 0.0912(11) Uani 1 1 d .
O4 O 1.0455(3) 0.3856(3) 0.93415(9) 0.1098(13) Uani 1 1 d .
O2 O 0.6383(3) 0.4142(3) 0.98097(8) 0.1078(13) Uani 1 1 d .
Cl8 Cl 0.7850(3) -0.0600(3) 0.97701(7) 0.2406(19) Uani 1 1 d .
N1 N 0.4962(4) 0.3042(5) 1.03130(10) 0.0857(13) Uani 1 1 d .
N2 N 0.3330(5) 0.1887(4) 0.96025(11) 0.0828(16) Uani 1 1 d .
C015 C 0.7447(4) 0.1736(5) 0.89564(15) 0.0913(17) Uani 1 1 d .
C016 C 0.3855(5) 0.0563(5) 0.92534(11) 0.0857(16) Uani 1 1 d .
C017 C 0.6418(4) 0.3054(4) 0.93066(11) 0.0771(14) Uani 1 1 d .
C018 C 0.3224(4) 0.1461(4) 0.92951(11) 0.0870(16) Uani 1 1 d .
H26 H 0.2530 0.1252 0.9272 0.104 Uiso 1 1 calc R
C019 C 0.6881(5) 0.2443(6) 0.88260(13) 0.108(2) Uani 1 1 d .
H1 H 0.6839 0.2480 0.8621 0.130 Uiso 1 1 calc R
C020 C 0.6405(6) 0.1906(7) 1.02730(15) 0.116(2) Uani 1 1 d .
C021 C 0.5860(7) 0.1134(7) 1.01660(18) 0.122(2) Uani 1 1 d .
H2 H 0.5178 0.1131 1.0200 0.146 Uiso 1 1 calc R
C022 C 0.3432(6) -0.0331(6) 0.91741(17) 0.127(2) Uani 1 1 d .
H3 H 0.2748 -0.0362 0.9146 0.152 Uiso 1 1 calc R
C023 C 1.0497(6) 0.0005(6) 0.91931(19) 0.118(2) Uani 1 1 d .
C024 C 0.5938(5) 0.2706(6) 1.04463(13) 0.111(2) Uani 1 1 d .
H27 H 0.6392 0.3276 1.0445 0.133 Uiso 1 1 calc R
C025 C 0.6365(5) 0.3114(5) 0.90022(12) 0.0982(18) Uani 1 1 d .
H4 H 0.5981 0.3607 0.8914 0.118 Uiso 1 1 calc R
C026 C 1.0564(4) 0.1902(5) 0.94320(11) 0.0818(15) Uani 1 1 d .
C027 C 0.7031(5) 0.2341(5) 0.94289(13) 0.105(2) Uani 1 1 d .
H5 H 0.7091 0.2300 0.9634 0.126 Uiso 1 1 calc R
C028 C 0.3416(5) 0.2276(5) 0.90680(12) 0.113(2) Uani 1 1 d .
H6 H 0.4099 0.2482 0.9079 0.170 Uiso 1 1 calc R
H7 H 0.2992 0.2834 0.9109 0.170 Uiso 1 1 calc R
H8 H 0.3279 0.2027 0.8873 0.170 Uiso 1 1 calc R
C029 C 0.7445(7) 0.1888(10) 1.02208(19) 0.164(4) Uani 1 1 d .
H9 H 0.7845 0.2406 1.0287 0.196 Uiso 1 1 calc R
C030 C 1.0570(5) 0.1731(6) 0.91334(13) 0.1041(19) Uani 1 1 d .
H10 H 1.0610 0.2271 0.9005 0.125 Uiso 1 1 calc R
C031 C 0.4875(6) 0.0558(6) 0.92832(16) 0.114(2) Uani 1 1 d .
H11 H 0.5189 0.1145 0.9338 0.137 Uiso 1 1 calc R
C032 C 0.5451(7) -0.0273(8) 0.92354(17) 0.131(3) Uani 1 1 d .
H12 H 0.6139 -0.0246 0.9254 0.157 Uiso 1 1 calc R
C033 C 1.0443(7) 0.1091(7) 0.96069(14) 0.134(3) Uani 1 1 d .
H28 H 1.0386 0.1186 0.9810 0.161 Uiso 1 1 calc R
C034 C 0.7560(5) 0.1682(5) 0.92513(17) 0.110(2) Uani 1 1 d .
H13 H 0.7985 0.1215 0.9335 0.133 Uiso 1 1 calc R
C035 C 0.4988(8) -0.1130(6) 0.91600(15) 0.116(2) Uani 1 1 d .
C036 C 0.7098(7) 0.4917(8) 0.9787(2) 0.181(4) Uani 1 1 d .
H14 H 0.7619 0.4701 0.9653 0.218 Uiso 1 1 calc R
H15 H 0.6780 0.5491 0.9698 0.218 Uiso 1 1 calc R
C037 C 0.7258(13) 0.0339(9) 0.9968(2) 0.168(4) Uani 1 1 d .
C038 C 1.0521(6) 0.0790(7) 0.90155(15) 0.118(2) Uani 1 1 d .
H16 H 1.0503 0.0704 0.8811 0.142 Uiso 1 1 calc R
C039 C 0.5725(7) 0.2437(7) 1.07716(13) 0.151(3) Uani 1 1 d .
H29 H 0.5314 0.1855 1.0779 0.226 Uiso 1 1 calc R
H30 H 0.5388 0.2981 1.0866 0.226 Uiso 1 1 calc R
H31 H 0.6340 0.2309 1.0872 0.226 Uiso 1 1 calc R
C46 C 1.0398(8) 0.0127(7) 0.94982(16) 0.151(3) Uani 1 1 d .
H32 H 1.0306 -0.0414 0.9624 0.181 Uiso 1 1 calc R
C41 C 0.6267(9) 0.0361(7) 1.00103(19) 0.145(3) Uani 1 1 d .
H17 H 0.5865 -0.0142 0.9935 0.174 Uiso 1 1 calc R
C43 C 0.9432(6) 0.4071(9) 0.9259(2) 0.163(4) Uani 1 1 d .
H33 H 0.9199 0.3583 0.9117 0.196 Uiso 1 1 calc R
H34 H 0.9008 0.4037 0.9433 0.196 Uiso 1 1 calc R
C40 C 0.3992(9) -0.1187(6) 0.91346(18) 0.142(3) Uani 1 1 d .
H19 H 0.3685 -0.1789 0.9091 0.171 Uiso 1 1 calc R
C42 C 0.7857(11) 0.1094(14) 1.0070(3) 0.209(7) Uani 1 1 d .
H20 H 0.8539 0.1070 1.0037 0.251 Uiso 1 1 calc R
C44 C 0.9384(9) 0.5052(11) 0.9131(3) 0.232(6) Uani 1 1 d .
H35 H 0.9803 0.5080 0.8959 0.348 Uiso 1 1 calc R
H36 H 0.9607 0.5532 0.9274 0.348 Uiso 1 1 calc R
H37 H 0.8711 0.5197 0.9076 0.348 Uiso 1 1 calc R
C45 C 0.7534(7) 0.5210(9) 1.0051(3) 0.227(6) Uani 1 1 d .
H23 H 0.7790 0.5873 1.0030 0.341 Uiso 1 1 calc R
H24 H 0.8068 0.4765 1.0099 0.341 Uiso 1 1 calc R
H25 H 0.7047 0.5196 1.0206 0.341 Uiso 1 1 calc R
H38 H 0.498(4) 0.314(4) 1.0091(13) 0.096(16) Uiso 1 1 d .
H39 H 0.480(5) 0.367(6) 1.0378(14) 0.13(3) Uiso 1 1 d .
H40 H 0.437(4) 0.259(4) 1.0315(9) 0.066(13) Uiso 1 1 d .
H41 H 0.376(3) 0.212(2) 0.9611(7) 0.004(10) Uiso 1 1 d .
H42 H 0.326(4) 0.134(5) 0.9757(13) 0.11(2) Uiso 1 1 d .

loop_
_atom_site_aniso_label
_atom_site_aniso_U_11
_atom_site_aniso_U_22
_atom_site_aniso_U_33
_atom_site_aniso_U_23
_atom_site_aniso_U_13
_atom_site_aniso_U_12
P8 0.0730(9) 0.0857(10) 0.0730(7) -0.0028(7) 0.0073(7) -0.0096(8)
P9 0.0618(9) 0.1151(12) 0.0899(9) -0.0204(8) -0.0120(7) 0.0039(8)
S2 0.1381(15) 0.0954(12) 0.1041(10) 0.0228(9) 0.0427(10) 0.0178(10)
S3 0.0773(10) 0.1563(17) 0.1094(11) -0.0453(11) 0.0046(8) -0.0049(10)
Cl6 0.0928(11) 0.1336(15) 0.1655(16) -0.0573(12) 0.0169(11) 0.0043(10)
Cl7 0.211(3) 0.1434(19) 0.193(2) -0.0754(17) -0.0772(19) 0.0127(18)
O1 0.080(2) 0.092(2) 0.0664(16) 0.0035(17) 0.0077(16) -0.0189(19)
Cl5 0.239(3) 0.1305(18) 0.1678(18) -0.0230(14) 0.0209(19) 0.0714(19)
O3 0.064(2) 0.107(3) 0.103(2) -0.015(2) -0.0116(18) 0.000(2)
O4 0.087(3) 0.128(3) 0.115(3) -0.004(2) -0.026(2) 0.012(2)
O2 0.092(3) 0.125(4) 0.106(3) -0.030(2) -0.003(2) -0.025(3)
Cl8 0.259(4) 0.226(3) 0.237(3) 0.051(3) 0.046(3) 0.160(3)
N1 0.099(4) 0.089(4) 0.069(3) 0.001(3) -0.002(3) -0.014(3)
N2 0.079(4) 0.082(4) 0.088(4) -0.008(3) 0.003(3) -0.028(3)
C015 0.063(4) 0.105(5) 0.106(5) -0.022(4) 0.008(3) -0.014(3)
C016 0.087(5) 0.081(4) 0.089(3) -0.014(3) 0.011(3) -0.016(4)
C017 0.063(3) 0.090(4) 0.078(4) -0.001(3) 0.008(3) -0.009(3)
C018 0.079(4) 0.087(4) 0.095(4) -0.021(3) -0.007(3) -0.006(3)
C019 0.100(5) 0.139(6) 0.086(4) -0.020(4) 0.004(4) 0.016(5)
C020 0.120(7) 0.127(7) 0.100(5) 0.028(5) -0.033(4) 0.001(6)
C021 0.122(6) 0.104(6) 0.139(5) 0.028(5) 0.025(5) 0.018(6)
C022 0.102(5) 0.120(6) 0.159(6) -0.050(5) 0.018(4) -0.013(5)
C023 0.110(5) 0.113(6) 0.131(6) -0.038(5) -0.050(4) 0.015(4)
C024 0.117(6) 0.123(6) 0.093(4) 0.009(4) -0.036(4) -0.010(4)
C025 0.095(4) 0.116(5) 0.083(4) -0.007(3) 0.008(3) 0.016(4)
C026 0.063(3) 0.115(5) 0.067(3) -0.007(3) -0.014(2) 0.005(3)
C027 0.104(5) 0.127(5) 0.084(4) 0.006(4) 0.006(4) 0.013(4)
C028 0.139(6) 0.117(5) 0.084(3) -0.004(4) -0.009(4) 0.014(4)
C029 0.096(7) 0.260(13) 0.135(6) 0.018(7) -0.046(5) 0.012(7)
C030 0.102(5) 0.129(6) 0.081(4) -0.009(4) -0.005(3) -0.022(4)
C031 0.096(6) 0.098(5) 0.149(5) -0.019(4) -0.005(4) -0.006(5)
C032 0.115(6) 0.122(7) 0.155(6) -0.020(5) 0.008(5) 0.020(6)
C033 0.190(8) 0.135(7) 0.079(4) -0.024(5) -0.031(4) 0.055(6)
C034 0.088(5) 0.126(6) 0.117(5) -0.001(4) 0.002(4) 0.020(4)
C035 0.139(7) 0.095(6) 0.114(4) -0.008(4) 0.026(5) 0.021(6)
C036 0.137(7) 0.200(10) 0.207(9) -0.046(8) 0.004(7) -0.068(8)
C037 0.191(13) 0.168(10) 0.145(8) 0.034(7) -0.001(9) 0.087(9)
C038 0.119(6) 0.146(7) 0.090(4) -0.033(5) -0.021(4) -0.011(5)
C039 0.197(8) 0.177(8) 0.078(4) 0.012(4) -0.042(5) 0.015(6)
C46 0.230(10) 0.125(7) 0.099(5) 0.002(5) -0.043(5) 0.032(6)
C41 0.151(9) 0.130(8) 0.155(7) 0.030(6) 0.029(6) 0.028(6)
C43 0.096(6) 0.237(12) 0.156(6) 0.007(7) -0.035(5) 0.045(7)
C40 0.177(10) 0.089(6) 0.160(7) -0.045(5) 0.046(6) -0.029(6)
C42 0.165(12) 0.31(2) 0.156(9) 0.023(11) -0.029(8) 0.134(14)
C44 0.194(12) 0.268(15) 0.234(11) 0.036(11) -0.052(9) 0.118(12)
C45 0.119(7) 0.283(14) 0.280(13) -0.169(12) -0.021(8) -0.033(8)

loop_
_geom_angle_atom_site_label_1
_geom_angle_atom_site_label_2
_geom_angle_atom_site_label_3
_geom_angle
O1 P8 O2 102.1(2)
O1 P8 C017 108.1(2)
O2 P8 C017 104.3(2)
O1 P8 S2 117.24(17)
O2 P8 S2 113.02(19)
C017 P8 S2 110.99(19)
O3 P9 O4 104.8(2)
O3 P9 C026 107.9(2)
O4 P9 C026 103.7(3)
O3 P9 S3 115.66(16)
O4 P9 S3 112.76(18)
C026 P9 S3 111.1(2)
C43 O4 P9 122.5(5)
C036 O2 P8 123.3(5)
C034 C015 C019 122.2(6)
C034 C015 Cl6 118.8(6)
C019 C015 Cl6 119.0(5)
C022 C016 C031 115.6(7)
C022 C016 C018 120.4(6)
C031 C016 C018 124.0(6)
C025 C017 C027 118.1(5)
C025 C017 P8 121.7(5)
C027 C017 P8 120.2(4)
C016 C018 N2 111.8(5)
C016 C018 C028 113.7(5)
N2 C018 C028 109.2(5)
C015 C019 C025 119.2(6)
C021 C020 C029 117.4(9)
C021 C020 C024 121.2(8)
C029 C020 C024 121.4(10)
C020 C021 C41 123.1(9)
C016 C022 C40 122.3(8)
C038 C023 C46 120.4(7)
C038 C023 Cl7 121.6(7)
C46 C023 Cl7 117.8(8)
C020 C024 N1 112.1(5)
C020 C024 C039 114.5(6)
N1 C024 C039 106.7(6)
C017 C025 C019 120.5(6)
C033 C026 C030 116.1(6)
C033 C026 P9 119.5(4)
C030 C026 P9 124.4(5)
C017 C027 C034 121.2(6)
C42 C029 C020 119.3(12)
C026 C030 C038 122.4(7)
C032 C031 C016 123.3(7)
C035 C032 C031 118.1(8)
C026 C033 C46 123.4(6)
C015 C034 C027 118.6(6)
C40 C035 C032 121.8(8)
C40 C035 Cl5 117.7(8)
C032 C035 Cl5 120.5(8)
C45 C036 O2 115.7(9)
C41 C037 C42 121.0(13)
C41 C037 Cl8 122.8(13)
C42 C037 Cl8 116.1(14)
C023 C038 C030 120.0(6)
C033 C46 C023 117.1(8)
C037 C41 C021 119.1(11)
C44 C43 O4 109.0(9)
C035 C40 C022 118.8(8)
C037 C42 C029 120.0(14)

loop_
_geom_bond_atom_site_label_1
_geom_bond_atom_site_label_2
_geom_bond_distance
P8 O1 1.507(4)
P8 O2 1.602(4)
P8 C017 1.816(6)
P8 S2 1.953(2)
P9 O3 1.509(4)
P9 O4 1.591(5)
P9 C026 1.792(6)
P9 S3 1.961(2)
Cl6 C015 1.749(6)
Cl7 C023 1.742(8)
Cl5 C035 1.734(8)
O4 C43 1.455(9)
O2 C036 1.421(10)
Cl8 C037 1.739(12)
N1 C024 1.513(8)
N2 C018 1.508(7)
C015 C034 1.342(9)
C015 C019 1.353(9)
C016 C022 1.377(9)
C016 C031 1.378(9)
C016 C018 1.488(8)
C017 C025 1.378(7)
C017 C027 1.380(8)
C018 C028 1.524(8)
C019 C025 1.389(8)
C020 C021 1.359(10)
C020 C029 1.418(12)
C020 C024 1.472(10)
C021 C41 1.369(10)
C022 C40 1.388(12)
C023 C038 1.326(10)
C023 C46 1.393(11)
C024 C039 1.539(9)
C026 C033 1.356(10)
C026 C030 1.368(7)
C027 C034 1.391(9)
C029 C42 1.384(16)
C030 C038 1.374(10)
C031 C032 1.377(10)
C032 C035 1.354(11)
C033 C46 1.388(11)
C035 C40 1.346(12)
C036 C45 1.384(12)
C037 C41 1.347(15)
C037 C42 1.376(17)
C43 C44 1.442(16)
